data_7028443
loop_
_publ_author_name
'Dubinina, Tatiana V.'
'Paramonova, Kseniya V.'
'Trashin, Stanislav A.'
'Borisova, Nataliya E.'
'Tomilova, Larisa G.'
'Zefirov, Nikolay S.'

_publ_section_title
;
 Novel near-IR absorbing phenyl-substituted phthalo- and naphthalocyanine
 complexes of lanthanide(iii): synthesis and spectral and electrochemical
 properties.
;
_journal_issue 7
_journal_name_full 'Dalton transactions (Cambridge, England : 2003)'
_journal_page_first 2799
_journal_page_last 2809
_journal_paper_doi 10.1039/c3dt52726c
_journal_volume 43
_journal_year 2014
_chemical_formula_moiety 'C160 H96 Lu N16,0.5(H2 O), 100(C H4 O)'
_chemical_formula_sum 'C260 H497 Lu N16 O100.5'
_chemical_formula_weight 5630.68
_chemical_name_systematic
;
bis[2,3,9,10,16,17,23,24-octa-phenylphthalocyanine] lutetium
;
_space_group_crystal_system tetragonal
_space_group_IT_number 85
_space_group_name_Hall '-P 4a'
_space_group_name_H-M_alt 'P 4/n'
_symmetry_space_group_name_Hall '-P 4a'
_symmetry_space_group_name_H-M 'P 4/n :2'
_atom_sites_solution_hydrogens mixed
_audit_creation_method SHELXL-2013
_cell_angle_alpha 90
_cell_angle_beta 90
_cell_angle_gamma 90
_cell_formula_units_Z 2
_cell_length_a 31.3930(10)
_cell_length_b 31.3930(10)
_cell_length_c 10.6224(7)
_cell_measurement_reflns_used 999
_cell_measurement_temperature 100(2)
_cell_measurement_theta_max 29
_cell_measurement_theta_min 3
_cell_volume 10468.6(8)
_computing_cell_refinement 'Bruker SAINT'
_computing_data_collection 'Bruker APEX II'
_computing_data_reduction 'Bruker SAINT'
_computing_molecular_graphics 'SHELXTL  (Sheldrick, 2008)'
_computing_publication_material 'SHELXTL  (Sheldrick, 2008)'
_computing_structure_refinement 'SHELXTL  (Sheldrick, 2008)'
_computing_structure_solution 'SHELXTL  (Sheldrick, 2008)'
_diffrn_ambient_temperature 100(2)
_diffrn_measured_fraction_theta_full 1.000
_diffrn_measured_fraction_theta_max 1.000
_diffrn_measurement_device_type 'Bruker Apex 2 CCD area detector'
_diffrn_measurement_method 'omega scans'
_diffrn_radiation_type MoK\a
_diffrn_radiation_wavelength 0.71073
_diffrn_reflns_av_R_equivalents 0.0832
_diffrn_reflns_av_unetI/netI 0.0521
_diffrn_reflns_Laue_measured_fraction_full 1.000
_diffrn_reflns_Laue_measured_fraction_max 1.000
_diffrn_reflns_limit_h_max 42
_diffrn_reflns_limit_h_min -42
_diffrn_reflns_limit_k_max 42
_diffrn_reflns_limit_k_min -42
_diffrn_reflns_limit_l_max 14
_diffrn_reflns_limit_l_min -14
_diffrn_reflns_number 123312
_diffrn_reflns_point_group_measured_fraction_full 1.000
_diffrn_reflns_point_group_measured_fraction_max 1.000
_diffrn_reflns_theta_full 25.242
_diffrn_reflns_theta_max 28.997
_diffrn_reflns_theta_min 0.917
_exptl_absorpt_coefficient_mu 0.535
_exptl_absorpt_correction_T_max 0.916
_exptl_absorpt_correction_T_min 0.761
_exptl_absorpt_correction_type multi-scan
_exptl_absorpt_process_details SADABS
_exptl_crystal_colour black
_exptl_crystal_density_diffrn 1.075
_exptl_crystal_density_method 'not measured'
_exptl_crystal_description prism
_exptl_crystal_F_000 3570
_exptl_crystal_size_max 0.550
_exptl_crystal_size_mid 0.430
_exptl_crystal_size_min 0.150
_platon_squeeze_details
;
The unit cell contains 100 methanol molecules which have been 
treated as a diffuse contribution to the overall scattering 
without specific atom positions by SQUEEZE/PLATON.
;
_refine_diff_density_max 3.656
_refine_diff_density_min -1.342
_refine_diff_density_rms 0.101
_refine_ls_extinction_method none
_refine_ls_goodness_of_fit_ref 1.090
_refine_ls_hydrogen_treatment constr
_refine_ls_matrix_type full
_refine_ls_number_parameters 402
_refine_ls_number_reflns 13919
_refine_ls_number_restraints 0
_refine_ls_restrained_S_all 1.090
_refine_ls_R_factor_all 0.0699
_refine_ls_R_factor_gt 0.0501
_refine_ls_shift/su_max 0.002
_refine_ls_shift/su_mean 0.000
_refine_ls_structure_factor_coef Fsqd
_refine_ls_weighting_details
;
 w=1/[\s^2^(Fo^2^)+(0.0695P)^2^+1.5741P]
 where P=(Fo^2^+2Fc^2^)/3
;
_refine_ls_weighting_scheme calc
_refine_ls_wR_factor_gt 0.1254
_refine_ls_wR_factor_ref 0.1327
_reflns_Friedel_coverage 0.000
_reflns_number_gt 10732
_reflns_number_total 13919
_reflns_threshold_expression 'I > 2\s(I)'
_cod_data_source_file c3dt52726c.txt
_cod_data_source_block p4-sr
_cod_original_cell_volume 10468.6(10)
_cod_original_formula_sum 'C260 H497 Lu N16 O100.50'
_cod_database_code 7028443
_shelx_space_group_comment
;
The symmetry employed for this shelxl refinement is uniquely defined
by the following loop, which should always be used as a source of
symmetry information in preference to the above space-group names.
They are only intended as comments.
;
_shelxl_version_number 2013-2

loop_
_space_group_symop_operation_xyz
'x, y, z'
'-y+1/2, x, z'
'-x+1/2, -y+1/2, z'
'y, -x+1/2, z'
'-x, -y, -z'
'y-1/2, -x, -z'
'x-1/2, y-1/2, -z'
'-y, x-1/2, -z'

loop_
_atom_site_label
_atom_site_type_symbol
_atom_site_fract_x
_atom_site_fract_y
_atom_site_fract_z
_atom_site_U_iso_or_equiv
_atom_site_adp_type
_atom_site_occupancy
_atom_site_site_symmetry_order
_atom_site_calc_flag
_atom_site_refinement_flags_posn
_atom_site_refinement_flags_adp
_atom_site_refinement_flags_occupancy
Lu1 Lu 0.7500 0.7500 -0.09364(2) 0.02871(7) Uani 1 4 d S T P
N1 N 0.78419(6) 0.80210(6) 0.0321(2) 0.0290(4) Uani 1 1 d . . .
N2 N 0.85529(6) 0.77175(6) 0.04998(19) 0.0255(4) Uani 1 1 d . . .
C1 C 0.82785(7) 0.80388(7) 0.0457(2) 0.0252(4) Uani 1 1 d . . .
C2 C 0.84126(7) 0.84843(7) 0.0598(2) 0.0259(5) Uani 1 1 d . . .
C3 C 0.88115(7) 0.86715(8) 0.0696(2) 0.0283(5) Uani 1 1 d . . .
H3A H 0.9063 0.8503 0.0680 0.034 Uiso 1 1 calc R U .
C4 C 0.88337(8) 0.91164(8) 0.0819(3) 0.0354(5) Uani 1 1 d . . .
C5 C 0.84568(8) 0.93641(8) 0.0799(3) 0.0357(6) Uani 1 1 d . . .
C6 C 0.80575(8) 0.91682(7) 0.0690(2) 0.0304(5) Uani 1 1 d . . .
H6A H 0.7804 0.9333 0.0674 0.037 Uiso 1 1 calc R U .
C7 C 0.80419(7) 0.87283(7) 0.0607(2) 0.0251(5) Uani 1 1 d . . .
C8 C 0.76860(7) 0.84286(7) 0.0464(2) 0.0239(4) Uani 1 1 d . . .
C9 C 0.92627(8) 0.93082(8) 0.1071(3) 0.0407(6) Uani 1 1 d . . .
C10 C 0.95923(10) 0.92513(10) 0.0225(4) 0.0551(8) Uani 1 1 d . . .
H10A H 0.9546 0.9093 -0.0524 0.066 Uiso 1 1 calc R U .
C11 C 0.99937(12) 0.94264(14) 0.0472(5) 0.0780(12) Uani 1 1 d . . .
H11A H 1.0218 0.9391 -0.0118 0.094 Uiso 1 1 calc R U .
C12 C 1.00634(13) 0.96504(13) 0.1568(5) 0.0854(14) Uani 1 1 d . . .
H12A H 1.0336 0.9771 0.1730 0.102 Uiso 1 1 calc R U .
C13 C 0.97364(12) 0.97008(11) 0.2438(5) 0.0723(12) Uani 1 1 d . . .
H13A H 0.9786 0.9845 0.3211 0.087 Uiso 1 1 calc R U .
C14 C 0.93370(10) 0.95368(10) 0.2160(3) 0.0525(8) Uani 1 1 d . . .
H14A H 0.9109 0.9583 0.2733 0.063 Uiso 1 1 calc R U .
C15 C 0.84713(9) 0.98399(9) 0.0864(3) 0.0476(7) Uani 1 1 d . . .
C16 C 0.87409(10) 1.00749(10) 0.0091(4) 0.0597(9) Uani 1 1 d . . .
H16A H 0.8928 0.9932 -0.0472 0.072 Uiso 1 1 calc R U .
C17 C 0.87399(12) 1.05210(11) 0.0133(5) 0.0758(13) Uani 1 1 d . . .
H17A H 0.8922 1.0679 -0.0406 0.091 Uiso 1 1 calc R U .
C18 C 0.84749(13) 1.07280(11) 0.0956(6) 0.0951(18) Uani 1 1 d . . .
H18A H 0.8480 1.1030 0.0995 0.114 Uiso 1 1 calc R U .
C19 C 0.82015(13) 1.05042(11) 0.1728(5) 0.0817(14) Uani 1 1 d . . .
H19A H 0.8017 1.0651 0.2288 0.098 Uiso 1 1 calc R U .
C20 C 0.81992(10) 1.00590(10) 0.1676(4) 0.0602(9) Uani 1 1 d . . .
H20A H 0.8010 0.9904 0.2202 0.072 Uiso 1 1 calc R U .
N1A N 0.73700(6) 0.81090(6) -0.21899(19) 0.0270(4) Uani 1 1 d . . .
N2A N 0.80838(6) 0.84019(6) -0.23665(18) 0.0272(4) Uani 1 1 d . . .
C1A C 0.76625(7) 0.84317(7) -0.2319(2) 0.0240(4) Uani 1 1 d . . .
C2A C 0.74411(7) 0.88398(7) -0.2467(2) 0.0281(5) Uani 1 1 d . . .
C3A C 0.75847(8) 0.92586(8) -0.2569(2) 0.0327(5) Uani 1 1 d . . .
H3AA H 0.7881 0.9321 -0.2563 0.039 Uiso 1 1 calc R U .
C4A C 0.72844(8) 0.95855(8) -0.2680(3) 0.0359(6) Uani 1 1 d . . .
C5A C 0.68415(8) 0.94903(8) -0.2664(3) 0.0375(6) Uani 1 1 d . . .
C6A C 0.67044(8) 0.90671(8) -0.2568(2) 0.0334(5) Uani 1 1 d . . .
H6AA H 0.6409 0.9001 -0.2566 0.040 Uiso 1 1 calc R U .
C7A C 0.70058(7) 0.87471(7) -0.2474(2) 0.0292(5) Uani 1 1 d . . .
C8A C 0.69700(7) 0.82840(7) -0.2326(2) 0.0238(4) Uani 1 1 d . . .
C9A C 0.74442(9) 1.00274(8) -0.2865(3) 0.0462(7) Uani 1 1 d . . .
C10A C 0.77201(12) 1.02102(10) -0.2010(4) 0.0691(11) Uani 1 1 d . . .
H10B H 0.7811 1.0051 -0.1298 0.083 Uiso 1 1 calc R U .
C11A C 0.78663(15) 1.06242(13) -0.2175(6) 0.108(2) Uani 1 1 d . . .
H11B H 0.8050 1.0750 -0.1569 0.129 Uiso 1 1 calc R U .
C12A C 0.77437(17) 1.08496(14) -0.3222(8) 0.127(3) Uani 1 1 d . . .
H12B H 0.7841 1.1134 -0.3331 0.153 Uiso 1 1 calc R U .
C13A C 0.74794(16) 1.06674(14) -0.4126(6) 0.104(2) Uani 1 1 d . . .
H13B H 0.7406 1.0821 -0.4866 0.125 Uiso 1 1 calc R U .
C14A C 0.73244(12) 1.02580(11) -0.3930(4) 0.0658(10) Uani 1 1 d . . .
H14B H 0.7135 1.0134 -0.4525 0.079 Uiso 1 1 calc R U .
C15A C 0.65096(9) 0.98314(8) -0.2715(3) 0.0455(7) Uani 1 1 d . . .
C16A C 0.65308(11) 1.01878(10) -0.1950(4) 0.0587(9) Uani 1 1 d . . .
H16B H 0.6766 1.0229 -0.1429 0.070 Uiso 1 1 d R U .
C17A C 0.62120(13) 1.04923(11) -0.1979(5) 0.0800(13) Uani 1 1 d . . .
H17B H 0.6233 1.0737 -0.1455 0.096 Uiso 1 1 calc R U .
C18A C 0.58673(13) 1.04453(13) -0.2754(6) 0.0943(16) Uani 1 1 d . . .
H18B H 0.5648 1.0654 -0.2759 0.113 Uiso 1 1 calc R U .
C19A C 0.58394(13) 1.00928(13) -0.3529(5) 0.0849(13) Uani 1 1 d . . .
H19B H 0.5603 1.0061 -0.4081 0.102 Uiso 1 1 calc R U .
C20A C 0.61600(10) 0.97833(11) -0.3501(4) 0.0601(9) Uani 1 1 d . . .
H20B H 0.6138 0.9539 -0.4022 0.072 Uiso 1 1 calc R U .
O1 O 0.7500 0.7500 0.2245(7) 0.0394(16) Uiso 0.5 4 d S . P

loop_
_atom_site_aniso_label
_atom_site_aniso_U_11
_atom_site_aniso_U_22
_atom_site_aniso_U_33
_atom_site_aniso_U_23
_atom_site_aniso_U_13
_atom_site_aniso_U_12
Lu1 0.02181(7) 0.02181(7) 0.04251(13) 0.000 0.000 0.000
N1 0.0243(9) 0.0242(9) 0.0387(12) 0.0011(8) 0.0034(8) 0.0006(7)
N2 0.0221(9) 0.0224(9) 0.0320(10) -0.0022(8) -0.0019(8) 0.0000(7)
C1 0.0226(10) 0.0217(10) 0.0312(11) -0.0005(9) -0.0009(9) -0.0004(8)
C2 0.0257(11) 0.0241(10) 0.0281(12) -0.0025(9) 0.0010(9) -0.0010(8)
C3 0.0266(11) 0.0293(11) 0.0291(13) -0.0025(9) -0.0019(9) -0.0017(9)
C4 0.0319(12) 0.0314(12) 0.0430(15) -0.0053(11) -0.0019(11) -0.0052(9)
C5 0.0341(12) 0.0267(11) 0.0464(16) -0.0020(11) -0.0033(11) -0.0033(9)
C6 0.0306(12) 0.0259(11) 0.0348(14) -0.0026(9) -0.0014(10) 0.0002(9)
C7 0.0268(11) 0.0254(11) 0.0232(11) -0.0033(8) -0.0009(8) -0.0020(8)
C8 0.0228(10) 0.0209(10) 0.0280(11) -0.0009(9) 0.0026(9) 0.0011(8)
C9 0.0315(12) 0.0269(11) 0.0636(19) -0.0031(12) -0.0083(13) -0.0045(9)
C10 0.0362(15) 0.0504(18) 0.079(2) -0.0043(17) 0.0015(16) -0.0105(13)
C11 0.0381(18) 0.076(3) 0.120(3) -0.003(3) 0.006(2) -0.0182(18)
C12 0.047(2) 0.060(2) 0.149(4) -0.009(3) -0.027(3) -0.0233(18)
C13 0.054(2) 0.0505(19) 0.113(3) -0.020(2) -0.030(2) -0.0075(16)
C14 0.0450(16) 0.0436(16) 0.069(2) -0.0136(15) -0.0177(15) -0.0024(13)
C15 0.0348(13) 0.0284(12) 0.079(2) -0.0046(14) -0.0140(15) -0.0043(10)
C16 0.0430(17) 0.0352(15) 0.101(3) 0.0096(17) -0.0114(18) -0.0075(13)
C17 0.0480(19) 0.0366(17) 0.143(4) 0.017(2) -0.022(2) -0.0120(15)
C18 0.054(2) 0.0254(14) 0.206(6) -0.006(2) -0.031(3) -0.0047(14)
C19 0.062(2) 0.0366(17) 0.147(4) -0.030(2) -0.012(3) 0.0042(16)
C20 0.0459(17) 0.0339(15) 0.101(3) -0.0178(17) -0.0079(18) 0.0001(13)
N1A 0.0257(9) 0.0253(9) 0.0300(10) 0.0010(8) -0.0021(8) -0.0001(7)
N2A 0.0282(10) 0.0251(9) 0.0283(10) 0.0019(8) 0.0028(8) -0.0005(7)
C1A 0.0268(11) 0.0257(10) 0.0195(10) -0.0025(8) 0.0011(9) -0.0002(8)
C2A 0.0269(11) 0.0257(11) 0.0317(12) 0.0042(9) -0.0002(9) 0.0008(9)
C3A 0.0303(12) 0.0285(12) 0.0393(14) 0.0061(10) 0.0017(10) -0.0010(9)
C4A 0.0371(13) 0.0261(11) 0.0443(15) 0.0058(11) 0.0001(11) 0.0015(10)
C5A 0.0346(13) 0.0283(12) 0.0495(16) 0.0059(11) 0.0001(12) 0.0041(10)
C6A 0.0280(11) 0.0304(12) 0.0417(15) 0.0034(11) 0.0002(10) 0.0027(9)
C7A 0.0285(11) 0.0258(11) 0.0332(13) 0.0052(9) 0.0008(10) 0.0007(9)
C8A 0.0265(11) 0.0267(11) 0.0181(10) 0.0009(8) -0.0004(8) 0.0012(8)
C9A 0.0380(14) 0.0268(12) 0.074(2) 0.0122(13) -0.0021(14) 0.0006(11)
C10A 0.058(2) 0.0341(16) 0.116(3) 0.0069(19) -0.021(2) -0.0041(14)
C11A 0.083(3) 0.044(2) 0.196(6) 0.012(3) -0.055(4) -0.020(2)
C12A 0.086(3) 0.045(2) 0.251(8) 0.058(4) -0.036(4) -0.025(2)
C13A 0.080(3) 0.060(2) 0.173(5) 0.068(3) -0.018(3) -0.016(2)
C14A 0.057(2) 0.0468(18) 0.093(3) 0.0274(19) -0.0093(19) -0.0057(15)
C15A 0.0367(14) 0.0277(12) 0.072(2) 0.0082(13) 0.0051(14) 0.0059(11)
C16A 0.0496(18) 0.0353(15) 0.091(3) -0.0045(16) 0.0091(18) 0.0080(13)
C17A 0.063(2) 0.0381(18) 0.139(4) -0.009(2) 0.013(3) 0.0175(16)
C18A 0.058(2) 0.049(2) 0.176(5) 0.003(3) 0.000(3) 0.0259(18)
C19A 0.051(2) 0.062(2) 0.141(4) 0.009(3) -0.016(2) 0.0199(18)
C20A 0.0444(17) 0.0415(17) 0.094(3) 0.0079(17) -0.0064(18) 0.0106(14)

loop_
_atom_type_symbol
_atom_type_description
_atom_type_scat_dispersion_real
_atom_type_scat_dispersion_imag
_atom_type_scat_source
C C 0.0033 0.0016 'International Tables Vol C Tables 4.2.6.8 and 6.1.1.4'
H H 0.0000 0.0000 'International Tables Vol C Tables 4.2.6.8 and 6.1.1.4'
Lu Lu -0.4720 5.8584 'International Tables Vol C Tables 4.2.6.8 and 6.1.1.4'
N N 0.0061 0.0033 'International Tables Vol C Tables 4.2.6.8 and 6.1.1.4'
O O 0.0106 0.0060 'International Tables Vol C Tables 4.2.6.8 and 6.1.1.4'

loop_
_geom_angle_atom_site_label_1
_geom_angle_atom_site_label_2
_geom_angle_atom_site_label_3
_geom_angle
_geom_angle_site_symmetry_1
_geom_angle_site_symmetry_3
N1A Lu1 N1A 71.52(5) 2_655 3_665
N1A Lu1 N1A 111.48(10) 2_655 4_565
N1A Lu1 N1A 71.52(5) 3_665 4_565
N1A Lu1 N1A 71.53(5) 2_655 .
N1A Lu1 N1A 111.48(10) 3_665 .
N1A Lu1 N1A 71.52(5) 4_565 .
N1A Lu1 N1 143.40(6) 2_655 .
N1A Lu1 N1 142.87(6) 3_665 .
N1A Lu1 N1 80.33(7) 4_565 .
N1A Lu1 N1 80.64(7) . .
N1A Lu1 N1 142.88(6) 2_655 4_565
N1A Lu1 N1 80.33(7) 3_665 4_565
N1A Lu1 N1 80.65(7) 4_565 4_565
N1A Lu1 N1 143.40(6) . 4_565
N1 Lu1 N1 71.47(5) . 4_565
N1A Lu1 N1 80.33(7) 2_655 3_665
N1A Lu1 N1 80.65(7) 3_665 3_665
N1A Lu1 N1 143.40(6) 4_565 3_665
N1A Lu1 N1 142.88(6) . 3_665
N1 Lu1 N1 111.36(10) . 3_665
N1 Lu1 N1 71.47(5) 4_565 3_665
N1A Lu1 N1 80.65(7) 2_655 2_655
N1A Lu1 N1 143.40(6) 3_665 2_655
N1A Lu1 N1 142.88(6) 4_565 2_655
N1A Lu1 N1 80.33(7) . 2_655
N1 Lu1 N1 71.47(5) . 2_655
N1 Lu1 N1 111.36(10) 4_565 2_655
N1 Lu1 N1 71.47(5) 3_665 2_655
C1 N1 C8 107.68(18) . .
C1 N1 Lu1 122.51(15) . .
C8 N1 Lu1 122.84(15) . .
C8 N2 C1 122.28(19) 4_565 .
N2 C1 N1 128.1(2) . .
N2 C1 C2 122.3(2) . .
N1 C1 C2 109.51(19) . .
C3 C2 C7 121.4(2) . .
C3 C2 C1 132.1(2) . .
C7 C2 C1 106.57(19) . .
C2 C3 C4 118.2(2) . .
C2 C3 H3A 120.9 . .
C4 C3 H3A 120.9 . .
C3 C4 C5 120.2(2) . .
C3 C4 C9 117.4(2) . .
C5 C4 C9 122.2(2) . .
C6 C5 C4 120.5(2) . .
C6 C5 C15 118.0(2) . .
C4 C5 C15 121.5(2) . .
C7 C6 C5 118.3(2) . .
C7 C6 H6A 120.8 . .
C5 C6 H6A 120.8 . .
C6 C7 C2 121.3(2) . .
C6 C7 C8 132.2(2) . .
C2 C7 C8 106.42(19) . .
N2 C8 N1 128.0(2) 2_655 .
N2 C8 C7 122.4(2) 2_655 .
N1 C8 C7 109.63(19) . .
C14 C9 C10 119.0(3) . .
C14 C9 C4 120.7(3) . .
C10 C9 C4 120.3(3) . .
C9 C10 C11 120.1(4) . .
C9 C10 H10A 119.9 . .
C11 C10 H10A 119.9 . .
C12 C11 C10 120.1(4) . .
C12 C11 H11A 119.9 . .
C10 C11 H11A 119.9 . .
C11 C12 C13 120.2(3) . .
C11 C12 H12A 119.9 . .
C13 C12 H12A 119.9 . .
C14 C13 C12 118.9(4) . .
C14 C13 H13A 120.5 . .
C12 C13 H13A 120.5 . .
C9 C14 C13 121.6(4) . .
C9 C14 H14A 119.2 . .
C13 C14 H14A 119.2 . .
C16 C15 C20 118.4(3) . .
C16 C15 C5 121.4(3) . .
C20 C15 C5 120.1(3) . .
C15 C16 C17 120.6(4) . .
C15 C16 H16A 119.7 . .
C17 C16 H16A 119.7 . .
C18 C17 C16 119.7(4) . .
C18 C17 H17A 120.1 . .
C16 C17 H17A 120.1 . .
C17 C18 C19 121.0(3) . .
C17 C18 H18A 119.5 . .
C19 C18 H18A 119.5 . .
C18 C19 C20 119.3(4) . .
C18 C19 H19A 120.4 . .
C20 C19 H19A 120.4 . .
C15 C20 C19 120.9(4) . .
C15 C20 H20A 119.6 . .
C19 C20 H20A 119.6 . .
C1A N1A C8A 107.73(18) . .
C1A N1A Lu1 122.46(14) . .
C8A N1A Lu1 122.59(15) . .
C1A N2A C8A 122.21(19) . 4_565
N2A C1A N1A 128.2(2) . .
N2A C1A C2A 122.0(2) . .
N1A C1A C2A 109.77(19) . .
C3A C2A C7A 120.8(2) . .
C3A C2A C1A 132.8(2) . .
C7A C2A C1A 106.38(19) . .
C2A C3A C4A 118.7(2) . .
C2A C3A H3AA 120.6 . .
C4A C3A H3AA 120.6 . .
C3A C4A C5A 120.2(2) . .
C3A C4A C9A 117.9(2) . .
C5A C4A C9A 121.8(2) . .
C6A C5A C4A 120.0(2) . .
C6A C5A C15A 117.9(2) . .
C4A C5A C15A 122.0(2) . .
C7A C6A C5A 118.9(2) . .
C7A C6A H6AA 120.5 . .
C5A C6A H6AA 120.5 . .
C6A C7A C2A 121.2(2) . .
C6A C7A C8A 132.5(2) . .
C2A C7A C8A 106.32(19) . .
N2A C8A N1A 128.1(2) 2_655 .
N2A C8A C7A 122.3(2) 2_655 .
N1A C8A C7A 109.66(19) . .
C10A C9A C14A 119.2(3) . .
C10A C9A C4A 120.8(3) . .
C14A C9A C4A 120.0(3) . .
C9A C10A C11A 120.8(4) . .
C9A C10A H10B 119.6 . .
C11A C10A H10B 119.6 . .
C12A C11A C10A 119.5(5) . .
C12A C11A H11B 120.3 . .
C10A C11A H11B 120.3 . .
C11A C12A C13A 120.9(4) . .
C11A C12A H12B 119.5 . .
C13A C12A H12B 119.5 . .
C14A C13A C12A 119.0(4) . .
C14A C13A H13B 120.5 . .
C12A C13A H13B 120.5 . .
C13A C14A C9A 120.5(4) . .
C13A C14A H14B 119.8 . .
C9A C14A H14B 119.8 . .
C16A C15A C20A 118.6(3) . .
C16A C15A C5A 121.6(3) . .
C20A C15A C5A 119.7(3) . .
C15A C16A C17A 120.7(4) . .
C15A C16A H16B 120.0 . .
C17A C16A H16B 119.3 . .
C18A C17A C16A 120.7(4) . .
C18A C17A H17B 119.6 . .
C16A C17A H17B 119.6 . .
C17A C18A C19A 119.7(3) . .
C17A C18A H18B 120.2 . .
C19A C18A H18B 120.2 . .
C18A C19A C20A 119.8(4) . .
C18A C19A H19B 120.1 . .
C20A C19A H19B 120.1 . .
C15A C20A C19A 120.4(4) . .
C15A C20A H20B 119.8 . .
C19A C20A H20B 119.8 . .

loop_
_geom_bond_atom_site_label_1
_geom_bond_atom_site_label_2
_geom_bond_distance
_geom_bond_site_symmetry_2
Lu1 N1A 2.3653(19) 2_655
Lu1 N1A 2.3653(19) 3_665
Lu1 N1A 2.3653(19) 4_565
Lu1 N1A 2.3653(19) .
Lu1 N1 2.369(2) .
Lu1 N1 2.369(2) 4_565
Lu1 N1 2.369(2) 3_665
Lu1 N1 2.369(2) 2_655
N1 C1 1.380(3) .
N1 C8 1.378(3) .
N2 C8 1.326(3) 4_565
N2 C1 1.327(3) .
C1 C2 1.468(3) .
C2 C3 1.387(3) .
C2 C7 1.393(3) .
C3 C4 1.404(3) .
C3 H3A 0.9500 .
C4 C5 1.416(4) .
C4 C9 1.499(3) .
C5 C6 1.401(3) .
C5 C15 1.496(3) .
C6 C7 1.385(3) .
C6 H6A 0.9500 .
C7 C8 1.469(3) .
C8 N2 1.326(3) 2_655
C9 C14 1.381(4) .
C9 C10 1.382(5) .
C10 C11 1.399(5) .
C10 H10A 0.9500 .
C11 C12 1.378(7) .
C11 H11A 0.9500 .
C12 C13 1.391(6) .
C12 H12A 0.9500 .
C13 C14 1.387(4) .
C13 H13A 0.9500 .
C14 H14A 0.9500 .
C15 C16 1.391(5) .
C15 C20 1.395(5) .
C16 C17 1.401(4) .
C16 H16A 0.9500 .
C17 C18 1.371(7) .
C17 H17A 0.9500 .
C18 C19 1.379(7) .
C18 H18A 0.9500 .
C19 C20 1.399(4) .
C19 H19A 0.9500 .
C20 H20A 0.9500 .
N1A C1A 1.374(3) .
N1A C8A 1.378(3) .
N2A C1A 1.327(3) .
N2A C8A 1.326(3) 4_565
C1A C2A 1.466(3) .
C2A C3A 1.394(3) .
C2A C7A 1.397(3) .
C3A C4A 1.399(3) .
C3A H3AA 0.9500 .
C4A C5A 1.422(4) .
C4A C9A 1.488(3) .
C5A C6A 1.400(3) .
C5A C15A 1.495(3) .
C6A C7A 1.384(3) .
C6A H6AA 0.9500 .
C7A C8A 1.467(3) .
C8A N2A 1.326(3) 2_655
C9A C10A 1.381(5) .
C9A C14A 1.394(5) .
C10A C11A 1.389(5) .
C10A H10B 0.9500 .
C11A C12A 1.373(8) .
C11A H11B 0.9500 .
C12A C13A 1.392(8) .
C12A H12B 0.9500 .
C13A C14A 1.390(5) .
C13A H13B 0.9500 .
C14A H14B 0.9500 .
C15A C16A 1.384(5) .
C15A C20A 1.387(5) .
C16A C17A 1.384(4) .
C16A H16B 0.9304 .
C17A C18A 1.368(7) .
C17A H17B 0.9500 .
C18A C19A 1.382(7) .
C18A H18B 0.9500 .
C19A C20A 1.399(5) .
C19A H19B 0.9500 .
C20A H20B 0.9500 .

loop_
_geom_torsion_atom_site_label_1
_geom_torsion_atom_site_label_2
_geom_torsion_atom_site_label_3
_geom_torsion_atom_site_label_4
_geom_torsion
_geom_torsion_site_symmetry_1
_geom_torsion_site_symmetry_4
C8 N2 C1 N1 -3.0(4) 4_565 .
C8 N2 C1 C2 175.0(2) 4_565 .
C8 N1 C1 N2 173.6(2) . .
Lu1 N1 C1 N2 -34.9(3) . .
C8 N1 C1 C2 -4.6(3) . .
Lu1 N1 C1 C2 146.85(16) . .
N2 C1 C2 C3 5.5(4) . .
N1 C1 C2 C3 -176.2(2) . .
N2 C1 C2 C7 -175.3(2) . .
N1 C1 C2 C7 3.1(3) . .
C7 C2 C3 C4 0.6(3) . .
C1 C2 C3 C4 179.8(2) . .
C2 C3 C4 C5 -2.1(4) . .
C2 C3 C4 C9 173.2(2) . .
C3 C4 C5 C6 1.7(4) . .
C9 C4 C5 C6 -173.3(3) . .
C3 C4 C5 C15 -177.0(3) . .
C9 C4 C5 C15 8.0(4) . .
C4 C5 C6 C7 0.2(4) . .
C15 C5 C6 C7 178.9(2) . .
C5 C6 C7 C2 -1.7(4) . .
C5 C6 C7 C8 -178.7(2) . .
C3 C2 C7 C6 1.3(3) . .
C1 C2 C7 C6 -178.0(2) . .
C3 C2 C7 C8 179.0(2) . .
C1 C2 C7 C8 -0.4(2) . .
C1 N1 C8 N2 -174.4(2) . 2_655
Lu1 N1 C8 N2 34.3(3) . 2_655
C1 N1 C8 C7 4.3(3) . .
Lu1 N1 C8 C7 -146.97(15) . .
C6 C7 C8 N2 -6.3(4) . 2_655
C2 C7 C8 N2 176.4(2) . 2_655
C6 C7 C8 N1 174.9(2) . .
C2 C7 C8 N1 -2.4(3) . .
C3 C4 C9 C14 -118.8(3) . .
C5 C4 C9 C14 56.4(4) . .
C3 C4 C9 C10 59.9(4) . .
C5 C4 C9 C10 -124.9(3) . .
C14 C9 C10 C11 -0.5(5) . .
C4 C9 C10 C11 -179.2(3) . .
C9 C10 C11 C12 1.0(6) . .
C10 C11 C12 C13 0.5(7) . .
C11 C12 C13 C14 -2.5(6) . .
C10 C9 C14 C13 -1.6(5) . .
C4 C9 C14 C13 177.1(3) . .
C12 C13 C14 C9 3.1(6) . .
C6 C5 C15 C16 -129.9(3) . .
C4 C5 C15 C16 48.7(4) . .
C6 C5 C15 C20 47.5(4) . .
C4 C5 C15 C20 -133.8(3) . .
C20 C15 C16 C17 0.3(5) . .
C5 C15 C16 C17 177.8(3) . .
C15 C16 C17 C18 0.9(6) . .
C16 C17 C18 C19 -1.4(7) . .
C17 C18 C19 C20 0.7(7) . .
C16 C15 C20 C19 -1.0(5) . .
C5 C15 C20 C19 -178.5(3) . .
C18 C19 C20 C15 0.5(6) . .
C8A N2A C1A N1A 2.0(4) 4_565 .
C8A N2A C1A C2A -174.9(2) 4_565 .
C8A N1A C1A N2A -173.5(2) . .
Lu1 N1A C1A N2A 35.6(3) . .
C8A N1A C1A C2A 3.7(3) . .
Lu1 N1A C1A C2A -147.14(16) . .
N2A C1A C2A C3A -6.1(4) . .
N1A C1A C2A C3A 176.5(3) . .
N2A C1A C2A C7A 175.0(2) . .
N1A C1A C2A C7A -2.4(3) . .
C7A C2A C3A C4A 0.0(4) . .
C1A C2A C3A C4A -178.8(3) . .
C2A C3A C4A C5A 1.1(4) . .
C2A C3A C4A C9A -176.4(3) . .
C3A C4A C5A C6A -1.5(4) . .
C9A C4A C5A C6A 175.9(3) . .
C3A C4A C5A C15A 176.9(3) . .
C9A C4A C5A C15A -5.7(4) . .
C4A C5A C6A C7A 0.7(4) . .
C15A C5A C6A C7A -177.7(3) . .
C5A C6A C7A C2A 0.4(4) . .
C5A C6A C7A C8A 178.0(3) . .
C3A C2A C7A C6A -0.8(4) . .
C1A C2A C7A C6A 178.3(2) . .
C3A C2A C7A C8A -178.9(2) . .
C1A C2A C7A C8A 0.2(3) . .
C1A N1A C8A N2A 174.4(2) . 2_655
Lu1 N1A C8A N2A -34.8(3) . 2_655
C1A N1A C8A C7A -3.6(3) . .
Lu1 N1A C8A C7A 147.22(16) . .
C6A C7A C8A N2A 6.2(4) . 2_655
C2A C7A C8A N2A -176.1(2) . 2_655
C6A C7A C8A N1A -175.7(3) . .
C2A C7A C8A N1A 2.1(3) . .
C3A C4A C9A C10A -57.1(4) . .
C5A C4A C9A C10A 125.4(3) . .
C3A C4A C9A C14A 121.3(3) . .
C5A C4A C9A C14A -56.2(4) . .
C14A C9A C10A C11A 2.3(6) . .
C4A C9A C10A C11A -179.4(4) . .
C9A C10A C11A C12A -1.8(8) . .
C10A C11A C12A C13A -0.8(10) . .
C11A C12A C13A C14A 2.8(10) . .
C12A C13A C14A C9A -2.3(8) . .
C10A C9A C14A C13A -0.2(6) . .
C4A C9A C14A C13A -178.6(4) . .
C6A C5A C15A C16A 130.9(3) . .
C4A C5A C15A C16A -47.5(4) . .
C6A C5A C15A C20A -45.9(4) . .
C4A C5A C15A C20A 135.7(3) . .
C20A C15A C16A C17A -0.7(5) . .
C5A C15A C16A C17A -177.6(3) . .
C15A C16A C17A C18A 0.7(7) . .
C16A C17A C18A C19A -0.9(8) . .
C17A C18A C19A C20A 1.1(8) . .
C16A C15A C20A C19A 1.0(5) . .
C5A C15A C20A C19A 177.9(4) . .
C18A C19A C20A C15A -1.2(7) . .

loop_
_platon_squeeze_void_nr
_platon_squeeze_void_average_x
_platon_squeeze_void_average_y
_platon_squeeze_void_average_z
_platon_squeeze_void_volume
_platon_squeeze_void_count_electrons
_platon_squeeze_void_content
1 -0.014 0.108 0.553 5653 1929 ' '
